data_7208300
loop_
_publ_author_name
'Dul, Marie-Claire'
'Lescou\"ezec, Rodrigue'
'Chamoreau, Lise-Marie'
'Journaux, Yves'
'Carrasco, Rosa'
'Castellano, Mar\'ia'
'Ruiz-Garc\'ia, Rafael'
'Cano, Joan'
'Lloret, Francesc'
'Julve, Miguel'
'Ruiz-P\'erez, Catalina'
'Fabelo, Oscar'
'Pardo, Emilio'

_publ_section_title
;
 Self-assembly, metal binding ability, and magnetic properties of
 dinickel(ii) and dicobalt(ii) triple mesocates
;
_journal_issue 17
_journal_name_full CrystEngComm
_journal_page_first 5639
_journal_paper_doi 10.1039/c2ce25434d
_journal_volume 14
_journal_year 2012
_chemical_formula_sum 'C30 H42 N6 Na8 Ni2 O33'
_chemical_formula_weight 1316.04
_space_group_IT_number 176
_symmetry_cell_setting hexagonal
_symmetry_Int_Tables_number 176
_symmetry_space_group_name_Hall '-P 6c'
_symmetry_space_group_name_H-M 'P 63/m'
_atom_sites_solution_hydrogens geom
_atom_sites_solution_primary direct
_atom_sites_solution_secondary difmap
_audit_creation_method SHELXL-97
_cell_angle_alpha 90.000(15)
_cell_angle_beta 90.000(18)
_cell_angle_gamma 120.000(19)
_cell_formula_units_Z 2
_cell_length_a 12.606(3)
_cell_length_b 12.606(3)
_cell_length_c 19.668(4)
_cell_measurement_temperature 100(2)
_cell_volume 2706.7(12)
_computing_data_collection 'Collect (Bruker AXS BV, 1997-2004)'
_computing_data_reduction 'EvalCCD (Duisenberg & Schreurs 1990-2000)'
_computing_molecular_graphics 'Ortep-3 for Windows (Farrugia, 1997)'
_computing_publication_material 'WinGX publication routines (Farrugia, 1999)'
_computing_structure_refinement 'SHELXL-97 (Sheldrick, 1997)'
_computing_structure_solution 'SHELXL-97 (Sheldrick, 1997)'
_diffrn_ambient_temperature 100(2)
_diffrn_detector 'CCD plate'
_diffrn_detector_area_resol_mean 9
_diffrn_measured_fraction_theta_full 0.986
_diffrn_measured_fraction_theta_max 0.986
_diffrn_measurement_device '95mm CCD camera on \k-goniostat'
_diffrn_measurement_device_type KappaCCD
_diffrn_measurement_method 'CCD rotation images, thick slices'
_diffrn_radiation_monochromator 'horizonally mounted graphite crystal'
_diffrn_radiation_probe x-ray
_diffrn_radiation_source 'fine-focus sealed tube'
_diffrn_radiation_type MoK\a
_diffrn_radiation_wavelength 0.71073
_diffrn_reflns_av_R_equivalents 0.0768
_diffrn_reflns_av_sigmaI/netI 0.0387
_diffrn_reflns_limit_h_max 13
_diffrn_reflns_limit_h_min -13
_diffrn_reflns_limit_k_max 13
_diffrn_reflns_limit_k_min -13
_diffrn_reflns_limit_l_max 21
_diffrn_reflns_limit_l_min -16
_diffrn_reflns_number 12800
_diffrn_reflns_theta_full 22.99
_diffrn_reflns_theta_max 22.99
_diffrn_reflns_theta_min 4.55
_diffrn_source 'Enraf Nonius FR590'
_exptl_absorpt_coefficient_mu 0.859
_exptl_absorpt_correction_type none
_exptl_crystal_colour Green
_exptl_crystal_density_diffrn 1.615
_exptl_crystal_density_method 'not measured'
_exptl_crystal_description Prism
_exptl_crystal_F_000 1344
_exptl_crystal_size_max 0.08
_exptl_crystal_size_mid 0.07
_exptl_crystal_size_min 0.07
_refine_diff_density_max 0.934
_refine_diff_density_min -0.595
_refine_diff_density_rms 0.112
_refine_ls_extinction_method none
_refine_ls_goodness_of_fit_ref 1.126
_refine_ls_hydrogen_treatment constr
_refine_ls_matrix_type full
_refine_ls_number_parameters 139
_refine_ls_number_reflns 1284
_refine_ls_number_restraints 0
_refine_ls_restrained_S_all 1.126
_refine_ls_R_factor_all 0.1043
_refine_ls_R_factor_gt 0.0767
_refine_ls_shift/su_max 0.000
_refine_ls_shift/su_mean 0.000
_refine_ls_structure_factor_coef Fsqd
_refine_ls_weighting_details 'calc w=1/[\s^2^(Fo^2^)+(0.0938P)^2^+12.4670P] where P=(Fo^2^+2Fc^2^)/3'
_refine_ls_weighting_scheme calc
_refine_ls_wR_factor_gt 0.1925
_refine_ls_wR_factor_ref 0.2140
_reflns_number_gt 966
_reflns_number_total 1284
_reflns_threshold_expression >2sigma(I)
_cod_data_source_file c2ce25434d.txt
_cod_data_source_block compound_1
_cod_original_cell_volume 2706.8(10)
_cod_database_code 7208300

loop_
_symmetry_equiv_pos_as_xyz
'x, y, z'
'-x, -y, z+1/2'
'-y, x-y, z'
'-x+y, -x, z'
'x-y, x, z+1/2'
'y, -x+y, z+1/2'
'-x, -y, -z'
'x, y, -z-1/2'
'y, -x+y, -z'
'x-y, x, -z'
'-x+y, -x, -z-1/2'
'-y, x-y, -z-1/2'

loop_
_atom_site_label
_atom_site_type_symbol
_atom_site_fract_x
_atom_site_fract_y
_atom_site_fract_z
_atom_site_U_iso_or_equiv
_atom_site_adp_type
_atom_site_occupancy
_atom_site_symmetry_multiplicity
_atom_site_calc_flag
_atom_site_refinement_flags
Ni1 Ni 0.3333 0.6667 0.57657(7) 0.0407(6) Uani 1 3 d S
O1 O 0.4711(5) 0.6743(5) 0.5129(2) 0.0489(13) Uani 1 1 d .
O2 O 0.6275(5) 0.6406(6) 0.5196(3) 0.0645(16) Uani 1 1 d .
O3 O 0.5227(5) 0.4900(5) 0.6275(2) 0.0594(15) Uani 1 1 d .
N1 N 0.3751(5) 0.5486(5) 0.6266(3) 0.0397(14) Uani 1 1 d .
C1 C 0.5289(7) 0.6272(7) 0.5397(4) 0.0475(18) Uani 1 1 d .
C2 C 0.4700(7) 0.5472(6) 0.6045(4) 0.0446(18) Uani 1 1 d .
C3 C 0.3218(6) 0.4865(6) 0.6888(3) 0.0384(16) Uani 1 1 d .
C4 C 0.2107(7) 0.3803(6) 0.6889(4) 0.0464(18) Uani 1 1 d .
H4 H 0.1728 0.3435 0.6481 0.056 Uiso 1 1 calc R
C6 C 0.3773(9) 0.5368(10) 0.7500 0.041(2) Uani 1 2 d S
H6 H 0.4545 0.6066 0.7500 0.050 Uiso 1 2 calc SR
C5 C 0.1557(11) 0.3287(10) 0.7500 0.057(3) Uani 1 2 d S
H5 H 0.0797 0.2574 0.7500 0.068 Uiso 1 2 calc SR
Na1 Na 0.3117(4) 0.4897(4) 0.43253(17) 0.0771(12) Uani 1 1 d .
Na2 Na 0.8006(15) 0.8268(14) 0.4652(9) 0.124(5) Uani 0.33 1 d P
O1W O 0.3333 0.6667 0.3545(6) 0.089(4) Uani 1 3 d S
O2W O 0.1342(9) 0.3665(11) 0.3675(7) 0.182(6) Uani 1 1 d .
O3W O -0.127(8) -0.064(5) 0.341(5) 0.22(4) Uani 0.17 1 d P
O4W O 0.600(2) 0.476(2) 0.7500 0.237(13) Uani 1 2 d S
O5W O 0.1541(18) 0.351(2) 0.2500 0.212(9) Uani 1 2 d S

loop_
_atom_site_aniso_label
_atom_site_aniso_U_11
_atom_site_aniso_U_22
_atom_site_aniso_U_33
_atom_site_aniso_U_23
_atom_site_aniso_U_13
_atom_site_aniso_U_12
Ni1 0.0457(7) 0.0457(7) 0.0308(9) 0.000 0.000 0.0228(4)
O1 0.060(3) 0.063(3) 0.036(3) 0.008(2) 0.009(2) 0.039(3)
O2 0.055(3) 0.086(4) 0.057(3) 0.004(3) 0.014(3) 0.039(3)
O3 0.079(4) 0.079(4) 0.047(3) 0.003(3) 0.004(3) 0.059(3)
N1 0.043(3) 0.049(3) 0.033(3) -0.004(3) 0.000(3) 0.027(3)
C1 0.053(5) 0.049(4) 0.038(4) -0.008(3) 0.002(4) 0.024(4)
C2 0.052(5) 0.045(4) 0.037(4) -0.008(3) -0.006(3) 0.024(4)
C3 0.049(4) 0.044(4) 0.028(3) 0.001(3) 0.001(3) 0.028(4)
C4 0.056(5) 0.034(4) 0.043(4) -0.005(3) -0.006(4) 0.019(4)
C6 0.045(6) 0.048(6) 0.039(6) 0.000 0.000 0.030(5)
C5 0.053(7) 0.048(7) 0.054(7) 0.000 0.000 0.014(6)
Na1 0.080(2) 0.115(3) 0.061(2) -0.007(2) 0.0019(18) 0.067(2)
Na2 0.106(10) 0.097(10) 0.141(13) 0.014(9) 0.025(10) 0.031(8)
O1W 0.104(6) 0.104(6) 0.057(7) 0.000 0.000 0.052(3)
O2W 0.118(8) 0.209(11) 0.251(14) -0.122(11) -0.097(9) 0.107(8)
O3W 0.30(8) 0.10(4) 0.32(10) 0.10(6) 0.10(8) 0.15(6)
O4W 0.43(3) 0.48(3) 0.067(7) 0.000 0.000 0.43(3)
O5W 0.173(17) 0.29(3) 0.170(16) 0.000 0.000 0.118(18)

loop_
_atom_type_symbol
_atom_type_description
_atom_type_scat_dispersion_real
_atom_type_scat_dispersion_imag
_atom_type_scat_source
Ni Ni 0.3393 1.1124 'International Tables Vol C Tables 4.2.6.8 and 6.1.1.4'
O O 0.0106 0.0060 'International Tables Vol C Tables 4.2.6.8 and 6.1.1.4'
N N 0.0061 0.0033 'International Tables Vol C Tables 4.2.6.8 and 6.1.1.4'
C C 0.0033 0.0016 'International Tables Vol C Tables 4.2.6.8 and 6.1.1.4'
H H 0.0000 0.0000 'International Tables Vol C Tables 4.2.6.8 and 6.1.1.4'
Na Na 0.0362 0.0249 'International Tables Vol C Tables 4.2.6.8 and 6.1.1.4'

loop_
_geom_angle_atom_site_label_1
_geom_angle_atom_site_label_2
_geom_angle_atom_site_label_3
_geom_angle
_geom_angle_site_symmetry_1
_geom_angle_site_symmetry_3
N1 Ni1 N1 99.09(19) 3_665 4_565
N1 Ni1 N1 99.09(19) 3_665 .
N1 Ni1 N1 99.09(19) 4_565 .
N1 Ni1 O1 79.3(2) 3_665 3_665
N1 Ni1 O1 93.7(2) 4_565 3_665
N1 Ni1 O1 167.2(2) . 3_665
N1 Ni1 O1 167.2(2) 3_665 4_565
N1 Ni1 O1 79.3(2) 4_565 4_565
N1 Ni1 O1 93.7(2) . 4_565
O1 Ni1 O1 88.16(19) 3_665 4_565
N1 Ni1 O1 93.7(2) 3_665 .
N1 Ni1 O1 167.2(2) 4_565 .
N1 Ni1 O1 79.3(2) . .
O1 Ni1 O1 88.16(19) 3_665 .
O1 Ni1 O1 88.16(19) 4_565 .
N1 Ni1 Na1 117.70(17) 3_665 4_565
N1 Ni1 Na1 83.89(16) 4_565 4_565
N1 Ni1 Na1 142.27(17) . 4_565
O1 Ni1 Na1 38.63(15) 3_665 4_565
O1 Ni1 Na1 49.63(15) 4_565 4_565
O1 Ni1 Na1 89.74(15) . 4_565
N1 Ni1 Na1 83.89(16) 3_665 3_665
N1 Ni1 Na1 142.27(17) 4_565 3_665
N1 Ni1 Na1 117.70(17) . 3_665
O1 Ni1 Na1 49.63(15) 3_665 3_665
O1 Ni1 Na1 89.74(15) 4_565 3_665
O1 Ni1 Na1 38.63(15) . 3_665
Na1 Ni1 Na1 62.26(11) 4_565 3_665
N1 Ni1 Na1 142.27(17) 3_665 .
N1 Ni1 Na1 117.70(17) 4_565 .
N1 Ni1 Na1 83.89(16) . .
O1 Ni1 Na1 89.74(15) 3_665 .
O1 Ni1 Na1 38.63(15) 4_565 .
O1 Ni1 Na1 49.63(15) . .
Na1 Ni1 Na1 62.26(11) 4_565 .
Na1 Ni1 Na1 62.26(11) 3_665 .
C1 O1 Ni1 112.7(4) . .
C1 O1 Na1 136.6(5) . 3_665
Ni1 O1 Na1 106.5(2) . 3_665
C1 O1 Na1 101.3(4) . .
Ni1 O1 Na1 93.90(19) . .
Na1 O1 Na1 93.6(2) 3_665 .
C1 O2 Na1 116.0(5) . 7_666
C1 O2 Na2 127.6(7) . .
Na1 O2 Na2 113.1(5) 7_666 .
C2 O3 Na1 116.9(5) . 7_666
C2 N1 C3 118.1(6) . .
C2 N1 Ni1 115.2(5) . .
C3 N1 Ni1 125.8(4) . .
O2 C1 O1 125.5(7) . .
O2 C1 C2 118.1(7) . .
O1 C1 C2 116.4(6) . .
O2 C1 Na1 42.9(4) . 7_666
O1 C1 Na1 165.4(5) . 7_666
C2 C1 Na1 76.1(4) . 7_666
N1 C2 O3 129.5(7) . .
N1 C2 C1 114.5(6) . .
O3 C2 C1 116.0(7) . .
N1 C2 Na1 170.8(5) . 7_666
O3 C2 Na1 41.4(4) . 7_666
C1 C2 Na1 74.6(4) . 7_666
C4 C3 C6 119.0(7) . .
C4 C3 N1 120.5(6) . .
C6 C3 N1 120.3(7) . .
C3 C4 C5 119.3(7) . .
C3 C6 C3 121.8(10) . 8_557
C4 C5 C4 121.5(10) 8_557 .
O3 Na1 O1 159.0(3) 7_666 4_565
O3 Na1 O2 71.7(2) 7_666 7_666
O1 Na1 O2 108.3(2) 4_565 7_666
O3 Na1 O2W 107.7(4) 7_666 .
O1 Na1 O2W 92.5(3) 4_565 .
O2 Na1 O2W 107.0(4) 7_666 .
O3 Na1 O1W 84.3(2) 7_666 .
O1 Na1 O1W 92.2(2) 4_565 .
O2 Na1 O1W 155.6(2) 7_666 .
O2W Na1 O1W 84.4(4) . .
O3 Na1 O1 87.8(2) 7_666 .
O1 Na1 O1 71.2(2) 4_565 .
O2 Na1 O1 90.3(2) 7_666 .
O2W Na1 O1 159.5(3) . .
O1W Na1 O1 83.8(2) . .
O3 Na1 C1 51.0(2) 7_666 7_666
O1 Na1 C1 125.6(2) 4_565 7_666
O2 Na1 C1 21.12(18) 7_666 7_666
O2W Na1 C1 114.3(3) . 7_666
O1W Na1 C1 134.4(2) . 7_666
O1 Na1 C1 85.77(19) . 7_666
O3 Na1 C2 21.68(19) 7_666 7_666
O1 Na1 C2 149.6(2) 4_565 7_666
O2 Na1 C2 50.2(2) 7_666 7_666
O2W Na1 C2 113.3(3) . 7_666
O1W Na1 C2 105.6(2) . 7_666
O1 Na1 C2 86.14(19) . 7_666
C1 Na1 C2 29.3(2) 7_666 7_666
O3 Na1 Ni1 124.2(2) 7_666 .
O1 Na1 Ni1 34.83(13) 4_565 .
O2 Na1 Ni1 99.91(17) 7_666 .
O2W Na1 Ni1 126.8(3) . .
O1W Na1 Ni1 89.4(2) . .
O1 Na1 Ni1 36.47(11) . .
C1 Na1 Ni1 107.32(16) 7_666 .
C2 Na1 Ni1 119.30(17) 7_666 .
O3 Na1 Na1 79.0(2) 7_666 3_665
O1 Na1 Na1 83.88(15) 4_565 3_665
O2 Na1 Na1 122.0(2) 7_666 3_665
O2W Na1 Na1 129.4(4) . 3_665
O1W Na1 Na1 45.56(16) . 3_665
O1 Na1 Na1 38.95(14) . 3_665
C1 Na1 Na1 108.2(2) 7_666 3_665
C2 Na1 Na1 91.2(2) 7_666 3_665
Ni1 Na1 Na1 58.87(5) . 3_665
O3 Na1 Na1 128.93(19) 7_666 4_565
O1 Na1 Na1 47.49(16) 4_565 4_565
O2 Na1 Na1 155.57(15) 7_666 4_565
O2W Na1 Na1 80.8(3) . 4_565
O1W Na1 Na1 45.56(15) . 4_565
O1 Na1 Na1 78.95(13) . 4_565
C1 Na1 Na1 164.66(19) 7_666 4_565
C2 Na1 Na1 148.4(2) 7_666 4_565
Ni1 Na1 Na1 58.87(5) . 4_565
Na1 Na1 Na1 60.000(2) 3_665 4_565
O3 Na1 Na2 125.6(3) 7_666 4_565
O1 Na1 Na2 72.7(3) 4_565 4_565
O2 Na1 Na2 74.4(3) 7_666 4_565
O2W Na1 Na2 46.2(5) . 4_565
O1W Na1 Na2 125.8(3) . 4_565
O1 Na1 Na2 133.7(3) . 4_565
C1 Na1 Na2 92.3(3) 7_666 4_565
C2 Na1 Na2 113.1(3) 7_666 4_565
Ni1 Na1 Na2 102.5(3) . 4_565
Na1 Na1 Na2 155.2(3) 3_665 4_565
Na1 Na1 Na2 97.1(3) 4_565 4_565
O2 Na2 O2W 81.4(5) . 3_665
O2 Na2 O3W 140(2) . 1_665
O2W Na2 O3W 61(2) 3_665 1_665
O2 Na2 Na2 92.7(9) . 10_656
O2W Na2 Na2 153.3(8) 3_665 10_656
O3W Na2 Na2 114.9(18) 1_665 10_656
O2 Na2 Na2 107.2(9) . 9_566
O2W Na2 Na2 109.4(7) 3_665 9_566
O3W Na2 Na2 97.4(14) 1_665 9_566
Na2 Na2 Na2 97.2(8) 10_656 9_566
O2 Na2 Na1 70.6(4) . 3_665
O2W Na2 Na1 39.7(3) 3_665 3_665
O3W Na2 Na1 86.1(17) 1_665 3_665
Na2 Na2 Na1 158.8(9) 10_656 3_665
Na2 Na2 Na1 76.4(5) 9_566 3_665
O2 Na2 Na1 32.0(3) . 7_666
O2W Na2 Na1 104.2(5) 3_665 7_666
O3W Na2 Na1 143.9(14) 1_665 7_666
Na2 Na2 Na1 62.5(6) 10_656 7_666
Na2 Na2 Na1 118.8(8) 9_566 7_666
Na1 Na2 Na1 102.5(3) 3_665 7_666
O2 Na2 Na2 148.6(6) . 4_675
O2W Na2 Na2 108.6(6) 3_665 4_675
O3W Na2 Na2 63.6(17) 1_665 4_675
Na2 Na2 Na2 90.000(7) 10_656 4_675
Na2 Na2 Na2 41.4(4) 9_566 4_675
Na1 Na2 Na2 97.6(6) 3_665 4_675
Na1 Na2 Na2 146.3(3) 7_666 4_675
O2 Na2 Na2 133.4(7) . 3_765
O2W Na2 Na2 133.8(4) 3_665 3_765
O3W Na2 Na2 75.6(18) 1_665 3_765
Na2 Na2 Na2 41.4(4) 10_656 3_765
Na2 Na2 Na2 90.000(6) 9_566 3_765
Na1 Na2 Na2 155.7(5) 3_665 3_765
Na1 Na2 Na2 101.7(6) 7_666 3_765
Na2 Na2 Na2 60.000(4) 4_675 3_765
Na1 O1W Na1 88.9(3) 4_565 3_665
Na1 O1W Na1 88.9(3) 4_565 .
Na1 O1W Na1 88.9(3) 3_665 .
Na1 O2W Na2 94.0(6) . 4_565

loop_
_geom_bond_atom_site_label_1
_geom_bond_atom_site_label_2
_geom_bond_distance
_geom_bond_site_symmetry_2
Ni1 N1 2.060(6) 3_665
Ni1 N1 2.060(6) 4_565
Ni1 N1 2.060(6) .
Ni1 O1 2.104(5) 3_665
Ni1 O1 2.104(5) 4_565
Ni1 O1 2.104(5) .
Ni1 Na1 3.531(4) 4_565
Ni1 Na1 3.531(4) 3_665
Ni1 Na1 3.531(4) .
O1 C1 1.263(9) .
O1 Na1 2.300(6) 3_665
O1 Na1 2.697(6) .
O2 C1 1.233(9) .
O2 Na1 2.330(7) 7_666
O2 Na2 2.508(16) .
O3 C2 1.283(9) .
O3 Na1 2.299(6) 7_666
N1 C2 1.281(9) .
N1 C3 1.427(8) .
C1 C2 1.563(11) .
C1 Na1 3.077(9) 7_666
C2 Na1 3.098(9) 7_666
C3 C4 1.370(10) .
C3 C6 1.377(9) .
C4 C5 1.377(9) .
C6 C3 1.377(8) 8_557
C5 C4 1.377(9) 8_557
Na1 O3 2.299(6) 7_666
Na1 O1 2.300(6) 4_565
Na1 O2 2.330(7) 7_666
Na1 O2W 2.362(9) .
Na1 O1W 2.608(8) .
Na1 C1 3.077(9) 7_666
Na1 C2 3.098(9) 7_666
Na1 Na1 3.651(7) 3_665
Na1 Na1 3.651(7) 4_565
Na1 Na2 3.686(19) 4_565
Na2 O2W 2.67(2) 3_665
Na2 O3W 2.73(8) 1_665
Na2 Na2 2.73(2) 10_656
Na2 Na2 2.73(2) 9_566
Na2 Na1 3.686(19) 3_665
Na2 Na1 4.039(16) 7_666
Na2 Na2 4.10(3) 4_675
Na2 Na2 4.10(3) 3_765
O1W Na1 2.608(8) 4_565
O1W Na1 2.608(8) 3_665
O2W Na2 2.67(2) 4_565
O3W Na2 2.73(8) 1_445
